data_7016219
loop_
_publ_author_name
'Huang, Wen-Yen'
'Chuang, Sheng-Jie'
'Chunag, Nien-Tsu'
'Hsiao, Ching-Sheng'
'Datta, Amitabha'
'Chen, Shau-Jiun'
'Hu, Ching-Han'
'Huang, Jui-Hsien'
'Lee, Ting-Yu'
'Lin, Chia-Her'

_publ_section_title
;
 Aluminium complexes containing bidentate and symmetrical tridentate
 pincer type pyrrolyl ligands: synthesis, reactions and ring opening
 polymerization.
;
_journal_issue 28
_journal_name_full 'Dalton transactions (Cambridge, England : 2003)'
_journal_page_first 7423
_journal_page_last 7433
_journal_paper_doi 10.1039/c1dt10442j
_journal_volume 40
_journal_year 2011
_chemical_formula_sum 'C19 H33 Al N4'
_chemical_formula_weight 344.47
_chemical_name_systematic
;
?
;
_space_group_IT_number 14
_symmetry_cell_setting monoclinic
_symmetry_space_group_name_Hall '-P 2ybc'
_symmetry_space_group_name_H-M 'P 1 21/c 1'
_atom_sites_solution_hydrogens geom
_atom_sites_solution_primary direct
_atom_sites_solution_secondary difmap
_audit_creation_method SHELXL-97
_cell_angle_alpha 90.00
_cell_angle_beta 99.467(13)
_cell_angle_gamma 90.00
_cell_formula_units_Z 8
_cell_length_a 15.980(3)
_cell_length_b 15.156(3)
_cell_length_c 17.705(3)
_cell_measurement_reflns_used 1896
_cell_measurement_temperature 150(2)
_cell_measurement_theta_max 19.83
_cell_measurement_theta_min 2.31
_cell_volume 4229.6(14)
_computing_cell_refinement 'APEX2 v1.0-22'
_computing_data_collection 'APEX2 v1.0-22 (Bruker, 2004)'
_computing_data_reduction 'APEX2 v1.0-22'
_computing_molecular_graphics 'SHELXTL 5.1'
_computing_publication_material 'SHELXTL 5.1'
_computing_structure_refinement 'SHELXTL 5.1'
_computing_structure_solution 'SHELXTL 5.1 (Sheldrick, 1998)'
_diffrn_ambient_temperature 150(2)
_diffrn_measured_fraction_theta_full 0.999
_diffrn_measured_fraction_theta_max 0.999
_diffrn_measurement_device_type 'Bruker SMART APEX II'
_diffrn_measurement_method \w
_diffrn_radiation_monochromator graphite
_diffrn_radiation_source 'fine-focus sealed tube'
_diffrn_radiation_type MoK\a
_diffrn_radiation_wavelength 0.71073
_diffrn_reflns_av_R_equivalents 0.1005
_diffrn_reflns_av_sigmaI/netI 0.1866
_diffrn_reflns_limit_h_max 17
_diffrn_reflns_limit_h_min -21
_diffrn_reflns_limit_k_max 19
_diffrn_reflns_limit_k_min -20
_diffrn_reflns_limit_l_max 23
_diffrn_reflns_limit_l_min -23
_diffrn_reflns_number 29976
_diffrn_reflns_theta_full 28.00
_diffrn_reflns_theta_max 28.00
_diffrn_reflns_theta_min 1.29
_diffrn_standards_decay_% 0
_diffrn_standards_interval_count 0
_diffrn_standards_interval_time 0
_diffrn_standards_number 0
_exptl_absorpt_coefficient_mu 0.103
_exptl_absorpt_correction_T_max 0.9897
_exptl_absorpt_correction_T_min 0.9667
_exptl_absorpt_correction_type multi-scan
_exptl_absorpt_process_details 'SADABS 2.10 (Sheldrick, 2003)'
_exptl_crystal_colour colorless
_exptl_crystal_density_diffrn 1.082
_exptl_crystal_density_method 'not measured'
_exptl_crystal_description tabular
_exptl_crystal_F_000 1504
_exptl_crystal_size_max 0.33
_exptl_crystal_size_mid 0.24
_exptl_crystal_size_min 0.10
_refine_diff_density_max 0.344
_refine_diff_density_min -0.325
_refine_diff_density_rms 0.045
_refine_ls_extinction_method none
_refine_ls_goodness_of_fit_ref 0.761
_refine_ls_hydrogen_treatment noref
_refine_ls_matrix_type full
_refine_ls_number_parameters 447
_refine_ls_number_reflns 10184
_refine_ls_number_restraints 0
_refine_ls_restrained_S_all 0.761
_refine_ls_R_factor_all 0.2024
_refine_ls_R_factor_gt 0.0527
_refine_ls_shift/su_max 0.000
_refine_ls_shift/su_mean 0.000
_refine_ls_structure_factor_coef Fsqd
_refine_ls_weighting_details 'calc w=1/[\s^2^(Fo^2^)+(0.0675P)^2^+0.0000P] where P=(Fo^2^+2Fc^2^)/3'
_refine_ls_weighting_scheme calc
_refine_ls_wR_factor_gt 0.1206
_refine_ls_wR_factor_ref 0.1524
_reflns_number_gt 3116
_reflns_number_total 10184
_reflns_threshold_expression >2sigma(I)
_cod_data_source_file c1dt10442j.txt
_cod_data_source_block wy120m
_cod_depositor_comments
;
The following automatic conversions were performed:

'_symmetry_cell_setting' value 'Monoclinic' changed to 'monoclinic'
according to /home/saulius/struct/CIF-dictionaries/cif_core.dic
dictionary named 'cif_core.dic' version 2.4.1 from 2010-06-29.

Automatic conversion script
Id: cif_fix_values 1715 2011-07-08 13:25:40Z adriana 
;
_cod_original_sg_symbol_H-M P2(1)/c
_cod_database_code 7016219

loop_
_symmetry_equiv_pos_as_xyz
'x, y, z'
'-x, y+1/2, -z+1/2'
'-x, -y, -z'
'x, -y-1/2, z-1/2'

loop_
_atom_site_label
_atom_site_type_symbol
_atom_site_fract_x
_atom_site_fract_y
_atom_site_fract_z
_atom_site_U_iso_or_equiv
_atom_site_adp_type
_atom_site_occupancy
_atom_site_symmetry_multiplicity
_atom_site_calc_flag
_atom_site_refinement_flags
_atom_site_disorder_assembly
_atom_site_disorder_group
Al1 Al -0.09688(4) 0.70592(6) 0.16141(4) 0.0520(3) Uani 1 1 d . . .
N1 N -0.13106(12) 0.71031(18) 0.25576(11) 0.0553(6) Uani 1 1 d . . .
N2 N -0.05570(11) 0.82883(14) 0.18118(10) 0.0502(6) Uani 1 1 d . . .
H50 H -0.0062 0.8184 0.2118 0.060 Uiso 1 1 d R . .
N3 N -0.00051(12) 0.63808(15) 0.16026(11) 0.0545(6) Uani 1 1 d . . .
N4 N 0.11214(12) 0.77081(17) 0.28223(11) 0.0598(7) Uani 1 1 d . . .
H4 H 0.1040 0.7990 0.2395 0.072 Uiso 1 1 d R . .
C1 C -0.15456(14) 0.6544(2) 0.31017(15) 0.0646(9) Uani 1 1 d . . .
H1 H -0.1608 0.5922 0.3053 0.077 Uiso 1 1 calc R . .
C2 C -0.16729(17) 0.7030(3) 0.37189(15) 0.0756(11) Uani 1 1 d . . .
H2 H -0.1841 0.6807 0.4172 0.091 Uiso 1 1 calc R . .
C3 C -0.15130(17) 0.7916(3) 0.35703(15) 0.0761(10) Uani 1 1 d . . .
H3 H -0.1546 0.8404 0.3901 0.091 Uiso 1 1 calc R . .
C4 C -0.13006(15) 0.7937(2) 0.28585(14) 0.0583(9) Uani 1 1 d . . .
C5 C -0.10872(16) 0.8682(2) 0.23603(13) 0.0645(9) Uani 1 1 d . . .
H5A H -0.0764 0.9147 0.2677 0.077 Uiso 1 1 calc R . .
H5B H -0.1612 0.8947 0.2075 0.077 Uiso 1 1 calc R . .
C6 C -0.03907(16) 0.8902(2) 0.11716(13) 0.0565(8) Uani 1 1 d . . .
C7 C 0.00984(16) 0.8346(2) 0.06679(13) 0.0730(10) Uani 1 1 d . . .
H7A H 0.0305 0.8727 0.0291 0.109 Uiso 1 1 calc R . .
H7B H -0.0278 0.7894 0.0401 0.109 Uiso 1 1 calc R . .
H7C H 0.0581 0.8061 0.0989 0.109 Uiso 1 1 calc R . .
C8 C 0.01449(18) 0.9678(2) 0.15047(15) 0.0816(10) Uani 1 1 d . . .
H8A H -0.0150 0.9996 0.1865 0.122 Uiso 1 1 calc R . .
H8B H 0.0239 1.0076 0.1091 0.122 Uiso 1 1 calc R . .
H8C H 0.0692 0.9464 0.1774 0.122 Uiso 1 1 calc R . .
C9 C -0.12242(17) 0.9224(2) 0.07155(14) 0.0792(10) Uani 1 1 d . . .
H9A H -0.1483 0.9655 0.1020 0.119 Uiso 1 1 calc R . .
H9B H -0.1610 0.8723 0.0592 0.119 Uiso 1 1 calc R . .
H9C H -0.1118 0.9502 0.0241 0.119 Uiso 1 1 calc R . .
C10 C 0.01099(17) 0.5894(2) 0.09675(14) 0.0650(9) Uani 1 1 d . . .
H10 H -0.0308 0.5810 0.0525 0.078 Uiso 1 1 calc R . .
C11 C 0.09059(19) 0.5554(2) 0.10673(17) 0.0788(10) Uani 1 1 d . . .
H11 H 0.1140 0.5195 0.0715 0.095 Uiso 1 1 calc R . .
C12 C 0.13172(17) 0.5831(2) 0.17880(17) 0.0757(10) Uani 1 1 d . . .
H12 H 0.1884 0.5697 0.2013 0.091 Uiso 1 1 calc R . .
C13 C 0.07525(16) 0.6330(2) 0.21107(14) 0.0560(8) Uani 1 1 d . . .
C14 C 0.08875(16) 0.6769(2) 0.28686(13) 0.0641(9) Uani 1 1 d . . .
H14A H 0.0361 0.6725 0.3093 0.077 Uiso 1 1 calc R . .
H14B H 0.1343 0.6457 0.3214 0.077 Uiso 1 1 calc R . .
C15 C 0.15039(17) 0.8140(3) 0.35499(15) 0.0736(10) Uani 1 1 d . . .
C16 C 0.23707(18) 0.7724(3) 0.38666(17) 0.1174(15) Uani 1 1 d . . .
H16A H 0.2288 0.7114 0.4022 0.176 Uiso 1 1 calc R . .
H16B H 0.2645 0.8063 0.4311 0.176 Uiso 1 1 calc R . .
H16C H 0.2731 0.7731 0.3469 0.176 Uiso 1 1 calc R . .
C17 C 0.1634(2) 0.9105(3) 0.33760(18) 0.1240(15) Uani 1 1 d . . .
H17A H 0.1946 0.9152 0.2945 0.186 Uiso 1 1 calc R . .
H17B H 0.1960 0.9391 0.3827 0.186 Uiso 1 1 calc R . .
H17C H 0.1082 0.9395 0.3243 0.186 Uiso 1 1 calc R . .
C18 C 0.0903(2) 0.8047(3) 0.41230(16) 0.1234(16) Uani 1 1 d . . .
H18A H 0.0353 0.8308 0.3911 0.185 Uiso 1 1 calc R . .
H18B H 0.1140 0.8352 0.4598 0.185 Uiso 1 1 calc R . .
H18C H 0.0827 0.7420 0.4230 0.185 Uiso 1 1 calc R . .
C19 C -0.18475(15) 0.6841(2) 0.07436(13) 0.0670(9) Uani 1 1 d . . .
H19A H -0.2055 0.6234 0.0767 0.101 Uiso 1 1 calc R . .
H19B H -0.1616 0.6923 0.0269 0.101 Uiso 1 1 calc R . .
H19C H -0.2317 0.7254 0.0754 0.101 Uiso 1 1 calc R . .
Al2 Al 0.40064(4) 0.46620(6) 0.17302(4) 0.0517(3) Uani 1 1 d . . .
N5 N 0.36256(12) 0.46246(18) 0.26618(11) 0.0587(7) Uani 1 1 d . . .
N6 N 0.44272(11) 0.34502(14) 0.19543(9) 0.0494(6) Uani 1 1 d . . .
H51 H 0.4909 0.3539 0.2260 0.059 Uiso 1 1 d R . .
N7 N 0.49843(11) 0.53248(15) 0.17469(10) 0.0514(6) Uani 1 1 d . . .
N8 N 0.61175(13) 0.39893(17) 0.29894(10) 0.0615(7) Uani 1 1 d . . .
H8 H 0.6051 0.3701 0.2565 0.074 Uiso 1 1 d R . .
C20 C 0.34065(15) 0.5202(2) 0.32015(16) 0.0761(10) Uani 1 1 d . . .
H20 H 0.3332 0.5821 0.3141 0.091 Uiso 1 1 calc R . .
C21 C 0.33157(18) 0.4726(3) 0.38336(17) 0.0891(13) Uani 1 1 d . . .
H21 H 0.3164 0.4959 0.4291 0.107 Uiso 1 1 calc R . .
C22 C 0.34830(18) 0.3834(3) 0.37001(16) 0.0829(11) Uani 1 1 d . . .
H22 H 0.3467 0.3353 0.4042 0.099 Uiso 1 1 calc R . .
C23 C 0.36715(15) 0.3803(2) 0.29784(14) 0.0581(9) Uani 1 1 d . . .
C24 C 0.38841(16) 0.3055(2) 0.24925(14) 0.0661(9) Uani 1 1 d . . .
H24A H 0.3361 0.2793 0.2201 0.079 Uiso 1 1 calc R . .
H24B H 0.4200 0.2590 0.2814 0.079 Uiso 1 1 calc R . .
C25 C 0.46253(16) 0.2832(2) 0.13276(13) 0.0550(8) Uani 1 1 d . . .
C26 C 0.51376(15) 0.3378(2) 0.08442(13) 0.0699(9) Uani 1 1 d . . .
H26A H 0.4785 0.3859 0.0597 0.105 Uiso 1 1 calc R . .
H26B H 0.5321 0.3001 0.0452 0.105 Uiso 1 1 calc R . .
H26C H 0.5637 0.3623 0.1173 0.105 Uiso 1 1 calc R . .
C27 C 0.51514(18) 0.2049(2) 0.16696(15) 0.0794(10) Uani 1 1 d . . .
H27A H 0.5692 0.2260 0.1956 0.119 Uiso 1 1 calc R . .
H27B H 0.5261 0.1655 0.1258 0.119 Uiso 1 1 calc R . .
H27C H 0.4840 0.1727 0.2016 0.119 Uiso 1 1 calc R . .
C28 C 0.38111(17) 0.2511(2) 0.08440(15) 0.0827(10) Uani 1 1 d . . .
H28A H 0.3514 0.2117 0.1150 0.124 Uiso 1 1 calc R . .
H28B H 0.3945 0.2191 0.0398 0.124 Uiso 1 1 calc R . .
H28C H 0.3448 0.3018 0.0672 0.124 Uiso 1 1 calc R . .
C29 C 0.51338(16) 0.57862(19) 0.11095(14) 0.0608(8) Uani 1 1 d . . .
H29 H 0.4721 0.5886 0.0666 0.073 Uiso 1 1 calc R . .
C30 C 0.59451(17) 0.6077(2) 0.11991(15) 0.0704(10) Uani 1 1 d . . .
H30 H 0.6200 0.6406 0.0841 0.085 Uiso 1 1 calc R . .
C31 C 0.63337(16) 0.5794(2) 0.19270(16) 0.0663(9) Uani 1 1 d . . .
H31 H 0.6906 0.5900 0.2154 0.080 Uiso 1 1 calc R . .
C32 C 0.57458(15) 0.53404(19) 0.22535(13) 0.0527(8) Uani 1 1 d . . .
C33 C 0.58533(16) 0.4916(2) 0.30220(13) 0.0639(9) Uani 1 1 d . . .
H33A H 0.6285 0.5244 0.3380 0.077 Uiso 1 1 calc R . .
H33B H 0.5310 0.4945 0.3222 0.077 Uiso 1 1 calc R . .
C34 C 0.65067(17) 0.3574(3) 0.37259(14) 0.0720(10) Uani 1 1 d . . .
C35 C 0.73308(17) 0.4050(3) 0.40685(16) 0.1123(14) Uani 1 1 d . . .
H35A H 0.7725 0.4041 0.3699 0.168 Uiso 1 1 calc R . .
H35B H 0.7590 0.3749 0.4539 0.168 Uiso 1 1 calc R . .
H35C H 0.7203 0.4662 0.4186 0.168 Uiso 1 1 calc R . .
C36 C 0.6703(2) 0.2619(3) 0.35523(18) 0.1223(15) Uani 1 1 d . . .
H36A H 0.6171 0.2295 0.3402 0.184 Uiso 1 1 calc R . .
H36B H 0.7030 0.2346 0.4010 0.184 Uiso 1 1 calc R . .
H36C H 0.7035 0.2602 0.3133 0.184 Uiso 1 1 calc R . .
C37 C 0.58802(18) 0.3611(3) 0.42829(15) 0.1030(13) Uani 1 1 d . . .
H37A H 0.5762 0.4228 0.4392 0.154 Uiso 1 1 calc R . .
H37B H 0.6122 0.3312 0.4760 0.154 Uiso 1 1 calc R . .
H37C H 0.5352 0.3317 0.4057 0.154 Uiso 1 1 calc R . .
C38 C 0.31738(15) 0.4884(2) 0.08243(13) 0.0705(9) Uani 1 1 d . . .
H38A H 0.2964 0.5490 0.0838 0.106 Uiso 1 1 calc R . .
H38B H 0.2699 0.4471 0.0810 0.106 Uiso 1 1 calc R . .
H38C H 0.3437 0.4802 0.0367 0.106 Uiso 1 1 calc R . .

loop_
_atom_site_aniso_label
_atom_site_aniso_U_11
_atom_site_aniso_U_22
_atom_site_aniso_U_33
_atom_site_aniso_U_23
_atom_site_aniso_U_13
_atom_site_aniso_U_12
Al1 0.0451(4) 0.0636(8) 0.0472(4) -0.0033(4) 0.0074(3) -0.0003(5)
N1 0.0543(13) 0.063(2) 0.0490(12) 0.0018(14) 0.0108(10) -0.0026(14)
N2 0.0476(11) 0.0576(19) 0.0456(11) -0.0015(12) 0.0084(9) 0.0035(12)
N3 0.0509(12) 0.0598(19) 0.0517(12) -0.0069(12) 0.0050(9) 0.0028(13)
N4 0.0651(14) 0.064(2) 0.0460(12) 0.0049(13) -0.0027(10) -0.0073(15)
C1 0.0485(15) 0.080(3) 0.0644(17) 0.0176(19) 0.0076(13) -0.0016(17)
C2 0.0672(19) 0.110(4) 0.0518(17) 0.011(2) 0.0173(14) 0.012(2)
C3 0.077(2) 0.099(3) 0.0554(18) -0.008(2) 0.0196(14) 0.013(2)
C4 0.0541(16) 0.074(3) 0.0480(15) 0.0009(18) 0.0126(12) 0.0059(18)
C5 0.0685(17) 0.070(3) 0.0568(16) -0.0076(17) 0.0158(13) 0.0097(18)
C6 0.0632(17) 0.055(2) 0.0520(15) 0.0039(16) 0.0117(13) 0.0001(18)
C7 0.0763(19) 0.083(3) 0.0667(17) 0.0058(18) 0.0322(14) -0.0019(19)
C8 0.094(2) 0.065(3) 0.086(2) 0.0066(19) 0.0167(17) -0.015(2)
C9 0.081(2) 0.092(3) 0.0640(17) 0.0168(18) 0.0088(15) 0.008(2)
C10 0.0656(19) 0.065(3) 0.0638(17) -0.0127(17) 0.0098(14) 0.0030(18)
C11 0.074(2) 0.076(3) 0.090(2) -0.015(2) 0.0237(17) 0.009(2)
C12 0.0515(17) 0.085(3) 0.091(2) 0.006(2) 0.0117(16) 0.0089(19)
C13 0.0506(16) 0.057(2) 0.0600(16) 0.0041(16) 0.0064(13) -0.0003(17)
C14 0.0573(17) 0.075(3) 0.0568(16) 0.0059(18) -0.0004(12) 0.0005(19)
C15 0.0649(19) 0.093(3) 0.0586(18) -0.015(2) -0.0029(14) -0.015(2)
C16 0.080(2) 0.158(5) 0.099(2) -0.023(2) -0.0306(18) 0.004(3)
C17 0.162(4) 0.098(4) 0.101(3) -0.028(3) -0.011(2) -0.036(3)
C18 0.106(3) 0.199(5) 0.071(2) -0.041(2) 0.0315(19) -0.031(3)
C19 0.0553(16) 0.079(3) 0.0638(16) -0.0043(17) 0.0002(12) -0.0059(18)
Al2 0.0470(4) 0.0571(7) 0.0518(4) 0.0015(4) 0.0110(3) -0.0002(5)
N5 0.0586(13) 0.065(2) 0.0557(13) -0.0121(14) 0.0193(10) -0.0070(15)
N6 0.0468(11) 0.0550(18) 0.0461(11) -0.0020(11) 0.0068(9) -0.0056(12)
N7 0.0493(12) 0.0578(18) 0.0470(11) 0.0015(12) 0.0079(9) -0.0034(13)
N8 0.0698(15) 0.062(2) 0.0467(12) 0.0006(13) -0.0071(10) 0.0060(15)
C20 0.0597(18) 0.093(3) 0.081(2) -0.035(2) 0.0257(15) -0.0182(19)
C21 0.072(2) 0.138(4) 0.062(2) -0.034(2) 0.0246(15) -0.030(3)
C22 0.081(2) 0.113(4) 0.0596(19) 0.004(2) 0.0258(15) -0.025(2)
C23 0.0569(16) 0.070(3) 0.0506(16) -0.0013(17) 0.0166(13) -0.0102(18)
C24 0.0690(18) 0.072(3) 0.0598(16) 0.0109(18) 0.0184(13) -0.0111(18)
C25 0.0589(16) 0.054(2) 0.0524(15) -0.0028(15) 0.0094(12) 0.0068(17)
C26 0.0737(18) 0.079(3) 0.0603(16) 0.0011(17) 0.0221(14) 0.0129(19)
C27 0.089(2) 0.060(3) 0.088(2) -0.0008(19) 0.0114(17) 0.015(2)
C28 0.0752(19) 0.096(3) 0.0716(18) -0.0269(19) -0.0029(15) 0.002(2)
C29 0.0643(18) 0.063(3) 0.0564(16) 0.0119(16) 0.0136(13) -0.0059(17)
C30 0.0600(18) 0.082(3) 0.0739(19) 0.0071(18) 0.0241(15) -0.0110(19)
C31 0.0453(15) 0.070(3) 0.0821(19) -0.0017(19) 0.0069(14) -0.0074(17)
C32 0.0531(16) 0.053(2) 0.0515(15) -0.0012(15) 0.0069(12) -0.0017(16)
C33 0.0645(18) 0.065(3) 0.0594(17) -0.0056(18) 0.0019(13) 0.0028(19)
C34 0.0678(19) 0.085(3) 0.0587(17) 0.0169(19) -0.0042(14) 0.005(2)
C35 0.065(2) 0.166(5) 0.094(2) 0.036(2) -0.0201(16) -0.009(2)
C36 0.158(4) 0.098(4) 0.102(3) 0.028(3) -0.007(2) 0.042(3)
C37 0.092(2) 0.151(4) 0.0642(19) 0.033(2) 0.0052(16) -0.005(2)
C38 0.0566(16) 0.080(3) 0.0734(17) 0.0046(18) 0.0048(13) 0.0065(18)

loop_
_atom_type_symbol
_atom_type_description
_atom_type_scat_dispersion_real
_atom_type_scat_dispersion_imag
_atom_type_scat_source
C C 0.0033 0.0016 'International Tables Vol C Tables 4.2.6.8 and 6.1.1.4'
H H 0.0000 0.0000 'International Tables Vol C Tables 4.2.6.8 and 6.1.1.4'
Al Al 0.0645 0.0514 'International Tables Vol C Tables 4.2.6.8 and 6.1.1.4'
N N 0.0061 0.0033 'International Tables Vol C Tables 4.2.6.8 and 6.1.1.4'

loop_
_geom_angle_atom_site_label_1
_geom_angle_atom_site_label_2
_geom_angle_atom_site_label_3
_geom_angle
_geom_angle_site_symmetry_1
_geom_angle_site_symmetry_3
_geom_angle_publ_flag
N1 Al1 N3 113.61(10) . . ?
N1 Al1 C19 116.35(10) . . ?
N3 Al1 C19 113.04(11) . . ?
N1 Al1 N2 86.87(10) . . ?
N3 Al1 N2 105.67(9) . . ?
C19 Al1 N2 118.47(11) . . ?
C4 N1 C1 106.4(2) . . ?
C4 N1 Al1 113.54(19) . . ?
C1 N1 Al1 140.0(2) . . ?
C5 N2 C6 114.9(2) . . ?
C5 N2 Al1 106.20(15) . . ?
C6 N2 Al1 122.30(15) . . ?
C5 N2 H50 102.3 . . ?
C6 N2 H50 108.2 . . ?
Al1 N2 H50 100.1 . . ?
C10 N3 C13 106.2(2) . . ?
C10 N3 Al1 121.77(17) . . ?
C13 N3 Al1 131.43(18) . . ?
C14 N4 C15 116.7(2) . . ?
C14 N4 H4 121.7 . . ?
C15 N4 H4 121.6 . . ?
C2 C1 N1 108.8(3) . . ?
C2 C1 H1 125.6 . . ?
N1 C1 H1 125.6 . . ?
C1 C2 C3 108.2(3) . . ?
C1 C2 H2 125.9 . . ?
C3 C2 H2 125.9 . . ?
C4 C3 C2 106.2(3) . . ?
C4 C3 H3 126.9 . . ?
C2 C3 H3 126.9 . . ?
C3 C4 N1 110.5(3) . . ?
C3 C4 C5 132.6(3) . . ?
N1 C4 C5 116.9(2) . . ?
C4 C5 N2 106.5(2) . . ?
C4 C5 H5A 110.4 . . ?
N2 C5 H5A 110.4 . . ?
C4 C5 H5B 110.4 . . ?
N2 C5 H5B 110.4 . . ?
H5A C5 H5B 108.6 . . ?
C8 C6 C9 110.3(3) . . ?
C8 C6 N2 109.9(2) . . ?
C9 C6 N2 110.3(2) . . ?
C8 C6 C7 110.1(2) . . ?
C9 C6 C7 110.7(2) . . ?
N2 C6 C7 105.4(2) . . ?
C6 C7 H7A 109.5 . . ?
C6 C7 H7B 109.5 . . ?
H7A C7 H7B 109.5 . . ?
C6 C7 H7C 109.5 . . ?
H7A C7 H7C 109.5 . . ?
H7B C7 H7C 109.5 . . ?
C6 C8 H8A 109.5 . . ?
C6 C8 H8B 109.5 . . ?
H8A C8 H8B 109.5 . . ?
C6 C8 H8C 109.5 . . ?
H8A C8 H8C 109.5 . . ?
H8B C8 H8C 109.5 . . ?
C6 C9 H9A 109.5 . . ?
C6 C9 H9B 109.5 . . ?
H9A C9 H9B 109.5 . . ?
C6 C9 H9C 109.5 . . ?
H9A C9 H9C 109.5 . . ?
H9B C9 H9C 109.5 . . ?
C11 C10 N3 110.1(2) . . ?
C11 C10 H10 124.9 . . ?
N3 C10 H10 124.9 . . ?
C10 C11 C12 107.1(3) . . ?
C10 C11 H11 126.4 . . ?
C12 C11 H11 126.4 . . ?
C13 C12 C11 107.6(2) . . ?
C13 C12 H12 126.2 . . ?
C11 C12 H12 126.2 . . ?
C12 C13 N3 108.9(2) . . ?
C12 C13 C14 128.1(2) . . ?
N3 C13 C14 123.0(2) . . ?
N4 C14 C13 112.5(2) . . ?
N4 C14 H14A 109.1 . . ?
C13 C14 H14A 109.1 . . ?
N4 C14 H14B 109.1 . . ?
C13 C14 H14B 109.1 . . ?
H14A C14 H14B 107.8 . . ?
N4 C15 C18 108.9(2) . . ?
N4 C15 C17 107.5(3) . . ?
C18 C15 C17 110.5(3) . . ?
N4 C15 C16 110.6(3) . . ?
C18 C15 C16 110.4(3) . . ?
C17 C15 C16 108.9(3) . . ?
C15 C16 H16A 109.5 . . ?
C15 C16 H16B 109.5 . . ?
H16A C16 H16B 109.5 . . ?
C15 C16 H16C 109.5 . . ?
H16A C16 H16C 109.5 . . ?
H16B C16 H16C 109.5 . . ?
C15 C17 H17A 109.5 . . ?
C15 C17 H17B 109.5 . . ?
H17A C17 H17B 109.5 . . ?
C15 C17 H17C 109.5 . . ?
H17A C17 H17C 109.5 . . ?
H17B C17 H17C 109.5 . . ?
C15 C18 H18A 109.5 . . ?
C15 C18 H18B 109.5 . . ?
H18A C18 H18B 109.5 . . ?
C15 C18 H18C 109.5 . . ?
H18A C18 H18C 109.5 . . ?
H18B C18 H18C 109.5 . . ?
Al1 C19 H19A 109.5 . . ?
Al1 C19 H19B 109.5 . . ?
H19A C19 H19B 109.5 . . ?
Al1 C19 H19C 109.5 . . ?
H19A C19 H19C 109.5 . . ?
H19B C19 H19C 109.5 . . ?
N5 Al2 N7 113.72(10) . . ?
N5 Al2 C38 117.48(10) . . ?
N7 Al2 C38 112.43(11) . . ?
N5 Al2 N6 86.75(10) . . ?
N7 Al2 N6 104.04(9) . . ?
C38 Al2 N6 119.52(12) . . ?
C23 N5 C20 107.2(2) . . ?
C23 N5 Al2 113.04(19) . . ?
C20 N5 Al2 139.0(2) . . ?
C24 N6 C25 115.1(2) . . ?
C24 N6 Al2 106.44(15) . . ?
C25 N6 Al2 122.04(15) . . ?
C24 N6 H51 101.9 . . ?
C25 N6 H51 106.1 . . ?
Al2 N6 H51 102.6 . . ?
C29 N7 C32 105.56(19) . . ?
C29 N7 Al2 121.32(16) . . ?
C32 N7 Al2 131.80(18) . . ?
C33 N8 C34 116.8(2) . . ?
C33 N8 H8 121.6 . . ?
C34 N8 H8 121.6 . . ?
C21 C20 N5 107.9(3) . . ?
C21 C20 H20 126.0 . . ?
N5 C20 H20 126.0 . . ?
C20 C21 C22 108.8(3) . . ?
C20 C21 H21 125.6 . . ?
C22 C21 H21 125.6 . . ?
C23 C22 C21 105.6(3) . . ?
C23 C22 H22 127.2 . . ?
C21 C22 H22 127.2 . . ?
C22 C23 N5 110.5(3) . . ?
C22 C23 C24 132.3(3) . . ?
N5 C23 C24 117.3(2) . . ?
C23 C24 N6 105.7(2) . . ?
C23 C24 H24A 110.6 . . ?
N6 C24 H24A 110.6 . . ?
C23 C24 H24B 110.6 . . ?
N6 C24 H24B 110.6 . . ?
H24A C24 H24B 108.7 . . ?
C28 C25 C27 110.0(3) . . ?
C28 C25 C26 110.4(2) . . ?
C27 C25 C26 109.5(2) . . ?
C28 C25 N6 110.28(19) . . ?
C27 C25 N6 110.9(2) . . ?
C26 C25 N6 105.7(2) . . ?
C25 C26 H26A 109.5 . . ?
C25 C26 H26B 109.5 . . ?
H26A C26 H26B 109.5 . . ?
C25 C26 H26C 109.5 . . ?
H26A C26 H26C 109.5 . . ?
H26B C26 H26C 109.5 . . ?
C25 C27 H27A 109.5 . . ?
C25 C27 H27B 109.5 . . ?
H27A C27 H27B 109.5 . . ?
C25 C27 H27C 109.5 . . ?
H27A C27 H27C 109.5 . . ?
H27B C27 H27C 109.5 . . ?
C25 C28 H28A 109.5 . . ?
C25 C28 H28B 109.5 . . ?
H28A C28 H28B 109.5 . . ?
C25 C28 H28C 109.5 . . ?
H28A C28 H28C 109.5 . . ?
H28B C28 H28C 109.5 . . ?
C30 C29 N7 111.1(2) . . ?
C30 C29 H29 124.5 . . ?
N7 C29 H29 124.5 . . ?
C29 C30 C31 106.2(2) . . ?
C29 C30 H30 126.9 . . ?
C31 C30 H30 126.9 . . ?
C32 C31 C30 108.1(2) . . ?
C32 C31 H31 125.9 . . ?
C30 C31 H31 125.9 . . ?
C31 C32 N7 109.0(2) . . ?
C31 C32 C33 128.3(2) . . ?
N7 C32 C33 122.7(2) . . ?
N8 C33 C32 111.6(2) . . ?
N8 C33 H33A 109.3 . . ?
C32 C33 H33A 109.3 . . ?
N8 C33 H33B 109.3 . . ?
C32 C33 H33B 109.3 . . ?
H33A C33 H33B 108.0 . . ?
N8 C34 C37 109.2(2) . . ?
N8 C34 C36 107.2(2) . . ?
C37 C34 C36 110.3(3) . . ?
N8 C34 C35 110.8(3) . . ?
C37 C34 C35 109.9(3) . . ?
C36 C34 C35 109.5(3) . . ?
C34 C35 H35A 109.5 . . ?
C34 C35 H35B 109.5 . . ?
H35A C35 H35B 109.5 . . ?
C34 C35 H35C 109.5 . . ?
H35A C35 H35C 109.5 . . ?
H35B C35 H35C 109.5 . . ?
C34 C36 H36A 109.5 . . ?
C34 C36 H36B 109.5 . . ?
H36A C36 H36B 109.5 . . ?
C34 C36 H36C 109.5 . . ?
H36A C36 H36C 109.5 . . ?
H36B C36 H36C 109.5 . . ?
C34 C37 H37A 109.5 . . ?
C34 C37 H37B 109.5 . . ?
H37A C37 H37B 109.5 . . ?
C34 C37 H37C 109.5 . . ?
H37A C37 H37C 109.5 . . ?
H37B C37 H37C 109.5 . . ?
Al2 C38 H38A 109.5 . . ?
Al2 C38 H38B 109.5 . . ?
H38A C38 H38B 109.5 . . ?
Al2 C38 H38C 109.5 . . ?
H38A C38 H38C 109.5 . . ?
H38B C38 H38C 109.5 . . ?

loop_
_geom_bond_atom_site_label_1
_geom_bond_atom_site_label_2
_geom_bond_distance
_geom_bond_site_symmetry_2
_geom_bond_publ_flag
Al1 N1 1.842(2) . ?
Al1 N3 1.855(2) . ?
Al1 C19 1.935(2) . ?
Al1 N2 1.987(2) . ?
N1 C4 1.371(3) . ?
N1 C1 1.381(3) . ?
N2 C5 1.513(3) . ?
N2 C6 1.523(3) . ?
N2 H50 0.8962 . ?
N3 C10 1.382(3) . ?
N3 C13 1.387(3) . ?
N4 C14 1.477(3) . ?
N4 C15 1.484(3) . ?
N4 H4 0.8600 . ?
C1 C2 1.361(4) . ?
C1 H1 0.9500 . ?
C2 C3 1.400(4) . ?
C2 H2 0.9500 . ?
C3 C4 1.358(3) . ?
C3 H3 0.9500 . ?
C4 C5 1.506(4) . ?
C5 H5A 0.9900 . ?
C5 H5B 0.9900 . ?
C6 C8 1.516(4) . ?
C6 C9 1.520(3) . ?
C6 C7 1.532(3) . ?
C7 H7A 0.9800 . ?
C7 H7B 0.9800 . ?
C7 H7C 0.9800 . ?
C8 H8A 0.9800 . ?
C8 H8B 0.9800 . ?
C8 H8C 0.9800 . ?
C9 H9A 0.9800 . ?
C9 H9B 0.9800 . ?
C9 H9C 0.9800 . ?
C10 C11 1.357(3) . ?
C10 H10 0.9500 . ?
C11 C12 1.400(4) . ?
C11 H11 0.9500 . ?
C12 C13 1.372(3) . ?
C12 H12 0.9500 . ?
C13 C14 1.482(3) . ?
C14 H14A 0.9900 . ?
C14 H14B 0.9900 . ?
C15 C18 1.514(3) . ?
C15 C17 1.515(5) . ?
C15 C16 1.541(4) . ?
C16 H16A 0.9800 . ?
C16 H16B 0.9800 . ?
C16 H16C 0.9800 . ?
C17 H17A 0.9800 . ?
C17 H17B 0.9800 . ?
C17 H17C 0.9800 . ?
C18 H18A 0.9800 . ?
C18 H18B 0.9800 . ?
C18 H18C 0.9800 . ?
C19 H19A 0.9800 . ?
C19 H19B 0.9800 . ?
C19 H19C 0.9800 . ?
Al2 N5 1.850(2) . ?
Al2 N7 1.854(2) . ?
Al2 C38 1.937(2) . ?
Al2 N6 1.974(2) . ?
N5 C23 1.363(3) . ?
N5 C20 1.382(3) . ?
N6 C24 1.514(3) . ?
N6 C25 1.525(3) . ?
N6 H51 0.8756 . ?
N7 C29 1.381(3) . ?
N7 C32 1.388(3) . ?
N8 C33 1.470(3) . ?
N8 C34 1.489(3) . ?
N8 H8 0.8600 . ?
C20 C21 1.358(4) . ?
C20 H20 0.9500 . ?
C21 C22 1.407(5) . ?
C21 H21 0.9500 . ?
C22 C23 1.361(3) . ?
C22 H22 0.9500 . ?
C23 C24 1.495(4) . ?
C24 H24A 0.9900 . ?
C24 H24B 0.9900 . ?
C25 C28 1.515(3) . ?
C25 C27 1.521(4) . ?
C25 C26 1.522(3) . ?
C26 H26A 0.9800 . ?
C26 H26B 0.9800 . ?
C26 H26C 0.9800 . ?
C27 H27A 0.9800 . ?
C27 H27B 0.9800 . ?
C27 H27C 0.9800 . ?
C28 H28A 0.9800 . ?
C28 H28B 0.9800 . ?
C28 H28C 0.9800 . ?
C29 C30 1.354(3) . ?
C29 H29 0.9500 . ?
C30 C31 1.402(3) . ?
C30 H30 0.9500 . ?
C31 C32 1.367(3) . ?
C31 H31 0.9500 . ?
C32 C33 1.489(3) . ?
C33 H33A 0.9900 . ?
C33 H33B 0.9900 . ?
C34 C37 1.517(3) . ?
C34 C36 1.523(5) . ?
C34 C35 1.536(4) . ?
C35 H35A 0.9800 . ?
C35 H35B 0.9800 . ?
C35 H35C 0.9800 . ?
C36 H36A 0.9800 . ?
C36 H36B 0.9800 . ?
C36 H36C 0.9800 . ?
C37 H37A 0.9800 . ?
C37 H37B 0.9800 . ?
C37 H37C 0.9800 . ?
C38 H38A 0.9800 . ?
C38 H38B 0.9800 . ?
C38 H38C 0.9800 . ?
